data_7126117
loop_
_publ_author_name
'Li, Hui-Hui'
'Wang, Chang-Feng'
'Wu, Ya-Xing'
'Jiang, Fan'
'Shi, Chao'
'Ye, Heng-Yun'
'Zhang, Yi'

_publ_section_title
;
 Halogen substitution regulates the phase transition temperature and band
 gap of semiconductor compounds.
;
_journal_issue 11
_journal_name_full 'Chemical communications (Cambridge, England)'
_journal_page_first 1697
_journal_page_last 1700
_journal_paper_doi 10.1039/c9cc09477f
_journal_volume 56
_journal_year 2020
_chemical_formula_sum 'C6 H24 Bi I6 N3'
_chemical_formula_weight 1108.66
_space_group_crystal_system monoclinic
_space_group_IT_number 14
_space_group_name_Hall '-P 2ybc'
_space_group_name_H-M_alt 'P 1 21/c 1'
_atom_sites_solution_hydrogens geom
_audit_creation_method SHELXL-2014/7
_audit_update_record
;
2019-12-30 deposited with the CCDC.	2020-01-06 downloaded from the CCDC.
;
_cell_angle_alpha 90
_cell_angle_beta 93.269(3)
_cell_angle_gamma 90
_cell_formula_units_Z 4
_cell_length_a 8.9520(3)
_cell_length_b 29.5398(8)
_cell_length_c 11.8481(4)
_cell_measurement_reflns_used 7152
_cell_measurement_temperature 293(2)
_cell_measurement_theta_max 22.9440
_cell_measurement_theta_min 1.9260
_cell_volume 3128.02(17)
_computing_structure_refinement 'SHELXL-2014/7 (Sheldrick, 2014)'
_diffrn_ambient_temperature 293(2)
_diffrn_measured_fraction_theta_full 1.000
_diffrn_measured_fraction_theta_max 1.000
_diffrn_measurement_device_type 'Rigaku, SCXmini'
_diffrn_measurement_method '\w scans'
_diffrn_radiation_type MoK\a
_diffrn_radiation_wavelength 0.71073
_diffrn_reflns_av_R_equivalents 0.0399
_diffrn_reflns_av_unetI/netI 0.0413
_diffrn_reflns_Laue_measured_fraction_full 1.000
_diffrn_reflns_Laue_measured_fraction_max 1.000
_diffrn_reflns_limit_h_max 10
_diffrn_reflns_limit_h_min -10
_diffrn_reflns_limit_k_max 34
_diffrn_reflns_limit_k_min -35
_diffrn_reflns_limit_l_max 14
_diffrn_reflns_limit_l_min -13
_diffrn_reflns_number 23170
_diffrn_reflns_point_group_measured_fraction_full 1.000
_diffrn_reflns_point_group_measured_fraction_max 1.000
_diffrn_reflns_theta_full 25.000
_diffrn_reflns_theta_max 25.000
_diffrn_reflns_theta_min 1.854
_exptl_absorpt_coefficient_mu 11.550
_exptl_crystal_density_diffrn 2.354
_exptl_crystal_description block
_exptl_crystal_F_000 1928
_refine_diff_density_max 2.629
_refine_diff_density_min -2.962
_refine_diff_density_rms 1.054
_refine_ls_extinction_method none
_refine_ls_goodness_of_fit_ref 1.037
_refine_ls_hydrogen_treatment constr
_refine_ls_matrix_type full
_refine_ls_number_parameters 151
_refine_ls_number_reflns 5497
_refine_ls_number_restraints 142
_refine_ls_restrained_S_all 1.045
_refine_ls_R_factor_all 0.2550
_refine_ls_R_factor_gt 0.2278
_refine_ls_shift/su_max 0.099
_refine_ls_shift/su_mean 0.023
_refine_ls_structure_factor_coef Fsqd
_refine_ls_weighting_details 'w=1/[\s^2^(Fo^2^)+(0.7000P)^2^] where P=(Fo^2^+2Fc^2^)/3'
_refine_ls_weighting_scheme calc
_refine_ls_wR_factor_gt 0.6230
_refine_ls_wR_factor_ref 0.6567
_reflns_Friedel_coverage 0.000
_reflns_number_gt 3902
_reflns_number_total 5498
_reflns_threshold_expression 'I > 2\s(I)'
_cod_data_source_file c9cc09477f2.cif
_cod_data_source_block a_CCDC2
_cod_original_sg_symbol_H-M 'P 21/c'
_cod_database_code 7126117
_shelx_shelxl_version_number 2014/7
_shelx_space_group_comment
;
The symmetry employed for this shelxl refinement is uniquely defined
by the following loop, which should always be used as a source of
symmetry information in preference to the above space-group names.
They are only intended as comments.
;

loop_
_space_group_symop_operation_xyz
'x, y, z'
'-x, y+1/2, -z+1/2'
'-x, -y, -z'
'x, -y-1/2, z-1/2'

loop_
_atom_site_label
_atom_site_type_symbol
_atom_site_fract_x
_atom_site_fract_y
_atom_site_fract_z
_atom_site_U_iso_or_equiv
_atom_site_adp_type
_atom_site_occupancy
_atom_site_site_symmetry_order
_atom_site_calc_flag
_atom_site_refinement_flags_posn
_atom_site_refinement_flags_adp
_atom_site_refinement_flags_occupancy
_atom_site_disorder_assembly
_atom_site_disorder_group
Bi1 Bi 0.82037(18) 0.12718(6) 0.33602(14) 0.0518(8) Uani 1 1 d . U . . .
I2 I 1.0531(4) 0.05409(11) 0.2765(3) 0.0611(10) Uani 1 1 d . U . . .
I3 I 0.5673(4) 0.06230(13) 0.2453(3) 0.0684(11) Uani 1 1 d . U . . .
I4 I 0.8217(4) 0.08073(13) 0.5673(3) 0.0713(12) Uani 1 1 d . U . . .
I5 I 0.8401(5) 0.16947(14) 0.0965(3) 0.0765(12) Uani 1 1 d . U . . .
I6 I 0.5844(5) 0.19471(15) 0.4002(4) 0.0849(13) Uani 1 1 d . U . . .
I7 I 1.0712(5) 0.19216(16) 0.4138(4) 0.0879(14) Uani 1 1 d . U . . .
N1 N 0.782(5) 0.9727(17) 0.405(4) 0.075(11) Uani 1 1 d D U . . .
H1A H 0.8574 0.9742 0.4575 0.113 Uiso 1 1 calc R U . . .
H1B H 0.7648 1.0001 0.3762 0.113 Uiso 1 1 calc R U . . .
H1C H 0.8065 0.9539 0.3504 0.113 Uiso 1 1 calc R U . . .
N2 N 0.814(11) 0.063(3) 1.010(8) 0.15(2) Uani 1 1 d D U . . .
H2A H 0.8780 0.0786 0.9698 0.228 Uiso 1 1 calc R U . . .
H2B H 0.8644 0.0447 1.0576 0.228 Uiso 1 1 calc R U . . .
H2C H 0.7599 0.0824 1.0484 0.228 Uiso 1 1 calc R U . . .
C2 C 0.648(5) 0.90521(19) 0.451(4) 0.058(10) Uani 1 1 d D U . . .
H2D H 0.6282 0.8958 0.3740 0.087 Uiso 1 1 calc R U . . .
H2E H 0.5717 0.8932 0.4967 0.087 Uiso 1 1 calc R U . . .
H2F H 0.7438 0.8942 0.4785 0.087 Uiso 1 1 calc R U . . .
C1 C 0.646(6) 0.95593(19) 0.457(5) 0.090(14) Uani 1 1 d D U . . .
H1D H 0.5574 0.9677 0.4163 0.108 Uiso 1 1 calc R U . . .
H1E H 0.6456 0.9658 0.5350 0.108 Uiso 1 1 calc R U . . .
C4 C 0.5675(9) 0.038(3) 0.8627(11) 0.17(2) Uani 1 1 d D U . . .
H4A H 0.5748 0.0604 0.8040 0.254 Uiso 1 1 calc R U . . .
H4B H 0.4887 0.0466 0.9103 0.254 Uiso 1 1 calc R U . . .
H4C H 0.5459 0.0092 0.8294 0.254 Uiso 1 1 calc R U . . .
C3 C 0.7129(9) 0.036(3) 0.9319(11) 0.171(19) Uani 1 1 d D U . . .
H3A H 0.6983 0.0091 0.9769 0.205 Uiso 1 1 calc R U . . .
H3B H 0.7810 0.0266 0.8757 0.205 Uiso 1 1 calc R U . . .
N3 N 0.269(6) 0.1425(15) 0.169(4) 0.073(11) Uani 1 1 d D U . . .
H3C H 0.3198 0.1456 0.2355 0.110 Uiso 1 1 calc R U . . .
H3D H 0.2771 0.1141 0.1450 0.110 Uiso 1 1 calc R U . . .
H3E H 0.1728 0.1489 0.1775 0.110 Uiso 1 1 calc R U . . .
C6 C 0.2353(13) 0.2159(3) 0.087(7) 0.13(2) Uani 1 1 d D U . . .
H6A H 0.2714 0.2375 0.0348 0.194 Uiso 1 1 calc R U . . .
H6B H 0.2412 0.2286 0.1620 0.194 Uiso 1 1 calc R U . . .
H6C H 0.1332 0.2084 0.0660 0.194 Uiso 1 1 calc R U . . .
C5 C 0.3294(13) 0.1739(3) 0.086(4) 0.105(16) Uani 1 1 d D U . . .
H5A H 0.3236 0.1604 0.0112 0.126 Uiso 1 1 calc R U . . .
H5B H 0.4332 0.1809 0.1066 0.126 Uiso 1 1 calc R U . . .

loop_
_atom_site_aniso_label
_atom_site_aniso_U_11
_atom_site_aniso_U_22
_atom_site_aniso_U_33
_atom_site_aniso_U_23
_atom_site_aniso_U_13
_atom_site_aniso_U_12
Bi1 0.0517(10) 0.0509(11) 0.0528(10) 0.0001(5) 0.0025(6) 0.0021(6)
I2 0.0588(15) 0.0602(16) 0.0649(16) 0.0014(11) 0.0081(11) 0.0040(11)
I3 0.0619(16) 0.0685(16) 0.0743(17) -0.0019(13) -0.0020(12) -0.0010(12)
I4 0.0743(17) 0.0738(17) 0.0657(16) 0.0021(12) 0.0038(12) 0.0044(13)
I5 0.0824(18) 0.0778(18) 0.0691(17) 0.0091(13) 0.0028(13) 0.0018(14)
I6 0.0839(19) 0.0812(19) 0.0902(19) 0.0005(14) 0.0111(14) 0.0141(14)
I7 0.0863(19) 0.0857(19) 0.0910(19) -0.0028(14) -0.0009(15) -0.0111(15)
N1 0.075(11) 0.075(11) 0.075(11) 0.000(2) 0.004(2) 0.000(2)
N2 0.15(2) 0.15(2) 0.15(2) 0.000(2) 0.009(2) 0.000(2)
C2 0.058(10) 0.058(10) 0.058(10) 0.000(2) 0.003(2) 0.000(2)
C1 0.090(14) 0.090(14) 0.090(14) 0.0000(10) 0.0051(13) 0.0000(10)
C4 0.17(2) 0.17(2) 0.17(2) 0.000(2) 0.010(2) 0.000(2)
C3 0.171(19) 0.171(19) 0.171(19) 0.0000(10) 0.0097(15) 0.0000(10)
N3 0.073(11) 0.073(11) 0.073(11) 0.000(2) 0.004(2) 0.000(2)
C6 0.13(2) 0.13(2) 0.13(2) 0.000(2) 0.007(2) 0.000(2)
C5 0.105(16) 0.105(16) 0.105(16) 0.0000(10) 0.0060(13) 0.0000(10)

loop_
_atom_type_symbol
_atom_type_description
_atom_type_scat_dispersion_real
_atom_type_scat_dispersion_imag
_atom_type_scat_source
C C 0.0033 0.0016 'International Tables Vol C Tables 4.2.6.8 and 6.1.1.4'
H H 0.0000 0.0000 'International Tables Vol C Tables 4.2.6.8 and 6.1.1.4'
N N 0.0061 0.0033 'International Tables Vol C Tables 4.2.6.8 and 6.1.1.4'
I I -0.4742 1.8119 'International Tables Vol C Tables 4.2.6.8 and 6.1.1.4'
Bi Bi -4.1077 10.2566 'International Tables Vol C Tables 4.2.6.8 and 6.1.1.4'

loop_
_geom_angle_atom_site_label_1
_geom_angle_atom_site_label_2
_geom_angle_atom_site_label_3
_geom_angle
_geom_angle_site_symmetry_1
_geom_angle_site_symmetry_3
_geom_angle_publ_flag
I6 Bi1 I7 91.24(14) . . ?
I6 Bi1 I4 92.14(12) . . ?
I7 Bi1 I4 92.66(12) . . ?
I6 Bi1 I3 89.31(12) . . ?
I7 Bi1 I3 177.33(12) . . ?
I4 Bi1 I3 89.93(11) . . ?
I6 Bi1 I2 177.03(12) . . ?
I7 Bi1 I2 90.81(12) . . ?
I4 Bi1 I2 85.62(10) . . ?
I3 Bi1 I2 88.74(10) . . ?
I6 Bi1 I5 92.36(12) . . ?
I7 Bi1 I5 86.79(12) . . ?
I4 Bi1 I5 175.47(12) . . ?
I3 Bi1 I5 90.58(11) . . ?
I2 Bi1 I5 89.90(11) . . ?
N1 C1 C2 108(4) . . ?
N2 C3 C4 142(8) . . ?
N3 C5 C6 106(4) . . ?

loop_
_geom_bond_atom_site_label_1
_geom_bond_atom_site_label_2
_geom_bond_distance
_geom_bond_site_symmetry_2
_geom_bond_publ_flag
Bi1 I6 3.034(4) . ?
Bi1 I7 3.056(5) . ?
Bi1 I4 3.064(4) . ?
Bi1 I3 3.112(4) . ?
Bi1 I2 3.109(4) . ?
Bi1 I5 3.115(4) . ?
N1 C1 1.48(2) . ?
N2 C3 1.49(2) . ?
C2 C1 1.5000(3) . ?
C4 C3 1.4999(6) . ?
N3 C5 1.480(19) . ?
C6 C5 1.5001(3) . ?
